data_4107765
loop_
_publ_author_name
'Elky Almaraz'
'Queite A. de Paula'
'Qin Liu'
'Joseph H. Reibenspies'
'Marcetta Y. Darensbourg'
'Nicholas P. Farrell'

_publ_section_title
;
 Thiolate Bridging and Metal Exchange in Adducts of a Zinc Finger Model
 and PtII Complexes: Biomimetic Studies of Protein/Pt/DNA Interactions
;
_journal_name_full 'Journal of the American Chemical Society'
_journal_page_first 6272
_journal_page_last 6280
_journal_paper_doi 10.1021/ja711254q
_journal_volume 130
_journal_year 2008
_chemical_formula_sum 'C18 H36 N4 S4 Zn2'
_chemical_formula_weight 567.49
_chemical_name_systematic
; 
 ? 
;
_space_group_IT_number 14
_symmetry_cell_setting monoclinic
_symmetry_space_group_name_Hall '-P 2yn'
_symmetry_space_group_name_H-M 'P 1 21/n 1'
_atom_sites_solution_hydrogens geom
_atom_sites_solution_primary direct
_atom_sites_solution_secondary difmap
_audit_creation_method SHELXL-97
_cell_angle_alpha 90.00
_cell_angle_beta 94.148(7)
_cell_angle_gamma 90.00
_cell_formula_units_Z 2
_cell_length_a 8.1341(9)
_cell_length_b 10.4101(11)
_cell_length_c 13.6281(14)
_cell_measurement_reflns_used 842
_cell_measurement_temperature 110(2)
_cell_measurement_theta_max 58.12
_cell_measurement_theta_min 5.35
_cell_volume 1151.0(2)
_computing_cell_refinement 'Bruker FRAMBO'
_computing_data_collection 'Bruker FRAMBO'
_computing_data_reduction 'Bruker SAINT'
_computing_molecular_graphics 'Bruker SHELXTL'
_computing_publication_material 'Bruker SHELXTL'
_computing_structure_refinement 'SHELXL-97 (Sheldrick, 1997)'
_computing_structure_solution 'SHELXS-97 (Sheldrick, 1990)'
_diffrn_ambient_temperature 110(2)
_diffrn_measured_fraction_theta_full 0.918
_diffrn_measured_fraction_theta_max 0.918
_diffrn_measurement_device_type 'MWPC area detector'
_diffrn_measurement_method 'phi and omega scans'
_diffrn_radiation_monochromator graphite
_diffrn_radiation_source 'fine-focus sealed tube'
_diffrn_radiation_type CuK\a
_diffrn_radiation_wavelength 1.54178
_diffrn_reflns_av_R_equivalents 0.0624
_diffrn_reflns_av_sigmaI/netI 0.0540
_diffrn_reflns_limit_h_max 9
_diffrn_reflns_limit_h_min -9
_diffrn_reflns_limit_k_max 11
_diffrn_reflns_limit_k_min -11
_diffrn_reflns_limit_l_max 15
_diffrn_reflns_limit_l_min -14
_diffrn_reflns_number 7849
_diffrn_reflns_theta_full 59.15
_diffrn_reflns_theta_max 59.15
_diffrn_reflns_theta_min 5.35
_exptl_absorpt_coefficient_mu 6.046
_exptl_absorpt_correction_T_max 0.9704
_exptl_absorpt_correction_T_min 0.5831
_exptl_absorpt_correction_type multi-scan
_exptl_absorpt_process_details sadabs
_exptl_crystal_density_diffrn 1.637
_exptl_crystal_F_000 592
_exptl_crystal_size_max 0.10
_exptl_crystal_size_mid 0.05
_exptl_crystal_size_min 0.01
_refine_diff_density_max 0.925
_refine_diff_density_min -0.323
_refine_diff_density_rms 0.082
_refine_ls_extinction_method none
_refine_ls_goodness_of_fit_ref 1.003
_refine_ls_hydrogen_treatment constr
_refine_ls_matrix_type full
_refine_ls_number_parameters 127
_refine_ls_number_reflns 1526
_refine_ls_number_restraints 0
_refine_ls_restrained_S_all 1.003
_refine_ls_R_factor_all 0.0627
_refine_ls_R_factor_gt 0.0367
_refine_ls_shift/su_max 0.009
_refine_ls_shift/su_mean 0.002
_refine_ls_structure_factor_coef Fsqd
_refine_ls_weighting_details
; calc 
 [1.00000+0.00000exp(0.00(sin\q/\l)^2^)]/ 
   [\s^2^(Fo^2^)+0.0000+0.0000*P+(0.0450P)^2^+1.0000sin\q/\l] 
 where P = 0.33333Fo^2^ + 0.66667Fc^2^ 
;
_refine_ls_weighting_scheme calc
_refine_ls_wR_factor_gt 0.0737
_refine_ls_wR_factor_ref 0.0819
_reflns_number_gt 1123
_reflns_number_total 1526
_reflns_threshold_expression >2sigma(I)
_cod_data_source_file ja711254q-file005.cif
_cod_data_source_block zndim
_cod_database_code 4107765

loop_
_symmetry_equiv_pos_as_xyz
'x, y, z'
'-x+1/2, y+1/2, -z+1/2'
'-x, -y, -z'
'x-1/2, -y-1/2, z-1/2'

loop_
_atom_site_label
_atom_site_type_symbol
_atom_site_fract_x
_atom_site_fract_y
_atom_site_fract_z
_atom_site_U_iso_or_equiv
_atom_site_adp_type
_atom_site_occupancy
_atom_site_symmetry_multiplicity
_atom_site_calc_flag
_atom_site_refinement_flags
Zn1 Zn 0.03774(7) 0.15521(5) 0.02901(4) 0.0203(2) Uani 1 1 d .
S1 S -0.20913(14) 0.03442(10) -0.04021(8) 0.0220(3) Uani 1 1 d .
S2 S 0.10678(16) 0.30534(11) -0.08570(9) 0.0332(3) Uani 1 1 d .
N1 N -0.1047(5) 0.1828(4) 0.1575(3) 0.0392(12) Uani 1 1 d .
N2 N 0.1878(4) 0.2796(3) 0.1393(3) 0.0217(9) Uani 1 1 d .
C1 C -0.3019(6) 0.0248(5) 0.0776(3) 0.0324(12) Uani 1 1 d .
H1A H -0.4201 0.0024 0.0664 0.039 Uiso 1 1 calc R
H1B H -0.2470 -0.0435 0.1185 0.039 Uiso 1 1 calc R
C2 C -0.2842(7) 0.1535(6) 0.1314(4) 0.0505(15) Uani 1 1 d .
H2A H -0.3335 0.2225 0.0889 0.061 Uiso 1 1 calc R
H2B H -0.3440 0.1502 0.1921 0.061 Uiso 1 1 calc R
C3 C -0.0966(7) 0.3271(6) 0.1845(4) 0.057(2) Uani 1 1 d .
H3A H -0.1201 0.3382 0.2543 0.068 Uiso 1 1 calc R
H3B H -0.1816 0.3746 0.1434 0.068 Uiso 1 1 calc R
C4 C 0.0777(6) 0.3835(5) 0.1680(4) 0.0383(14) Uani 1 1 d .
H4A H 0.0678 0.4496 0.1156 0.046 Uiso 1 1 calc R
H4B H 0.1244 0.4247 0.2292 0.046 Uiso 1 1 calc R
C5 C -0.0289(8) 0.1066(5) 0.2362(4) 0.0488(16) Uani 1 1 d .
H5A H 0.0027 0.0228 0.2089 0.059 Uiso 1 1 calc R
H5B H -0.1119 0.0897 0.2842 0.059 Uiso 1 1 calc R
C6 C 0.1164(8) 0.1630(5) 0.2884(5) 0.0508(16) Uani 1 1 d .
H6A H 0.1635 0.0992 0.3364 0.061 Uiso 1 1 calc R
H6B H 0.0807 0.2379 0.3263 0.061 Uiso 1 1 calc R
C7 C 0.2488(7) 0.2054(5) 0.2263(3) 0.0316(12) Uani 1 1 d .
H7A H 0.3286 0.2587 0.2667 0.038 Uiso 1 1 calc R
H7B H 0.3083 0.1288 0.2044 0.038 Uiso 1 1 calc R
C8 C 0.3248(6) 0.3235(4) 0.0843(3) 0.0278(11) Uani 1 1 d .
H8A H 0.3934 0.2486 0.0689 0.033 Uiso 1 1 calc R
H8B H 0.3945 0.3828 0.1261 0.033 Uiso 1 1 calc R
C9 C 0.2676(7) 0.3917(5) -0.0111(4) 0.0382(13) Uani 1 1 d .
H9A H 0.3636 0.4041 -0.0508 0.046 Uiso 1 1 calc R
H9B H 0.2253 0.4778 0.0050 0.046 Uiso 1 1 calc R

loop_
_atom_site_aniso_label
_atom_site_aniso_U_11
_atom_site_aniso_U_22
_atom_site_aniso_U_33
_atom_site_aniso_U_23
_atom_site_aniso_U_13
_atom_site_aniso_U_12
Zn1 0.0252(4) 0.0182(3) 0.0169(3) 0.0008(2) -0.0016(3) -0.0004(3)
S1 0.0246(7) 0.0197(6) 0.0210(6) -0.0010(4) -0.0026(5) 0.0013(5)
S2 0.0431(8) 0.0303(7) 0.0249(7) 0.0107(5) -0.0059(6) -0.0096(6)
N1 0.043(3) 0.054(3) 0.021(2) -0.007(2) 0.005(2) -0.026(2)
N2 0.024(2) 0.0158(19) 0.025(2) 0.0013(16) 0.0010(19) 0.0007(16)
C1 0.030(3) 0.040(3) 0.027(3) -0.005(2) 0.000(2) -0.008(2)
C2 0.047(4) 0.064(4) 0.039(3) -0.001(3) -0.003(3) 0.004(3)
C3 0.061(4) 0.086(5) 0.025(3) 0.020(3) 0.015(3) 0.056(4)
C4 0.034(3) 0.028(3) 0.052(4) -0.016(2) 0.000(3) 0.005(2)
C5 0.076(5) 0.035(3) 0.037(3) -0.006(3) 0.009(3) 0.010(3)
C6 0.052(4) 0.037(3) 0.064(4) 0.013(3) 0.010(3) 0.004(3)
C7 0.051(3) 0.025(3) 0.018(3) -0.001(2) -0.003(2) -0.007(2)
C8 0.029(3) 0.024(3) 0.031(3) -0.002(2) -0.002(2) 0.000(2)
C9 0.053(4) 0.028(3) 0.032(3) 0.006(2) -0.002(3) -0.012(2)

loop_
_atom_type_symbol
_atom_type_description
_atom_type_scat_dispersion_real
_atom_type_scat_dispersion_imag
_atom_type_scat_source
C C 0.0181 0.0091 'International Tables Vol C Tables 4.2.6.8 and 6.1.1.4'
H H 0.0000 0.0000 'International Tables Vol C Tables 4.2.6.8 and 6.1.1.4'
N N 0.0311 0.0180 'International Tables Vol C Tables 4.2.6.8 and 6.1.1.4'
S S 0.3331 0.5567 'International Tables Vol C Tables 4.2.6.8 and 6.1.1.4'
Zn Zn -1.5491 0.6778 'International Tables Vol C Tables 4.2.6.8 and 6.1.1.4'

loop_
_geom_angle_atom_site_label_1
_geom_angle_atom_site_label_2
_geom_angle_atom_site_label_3
_geom_angle
_geom_angle_site_symmetry_1
_geom_angle_site_symmetry_3
N1 Zn1 N2 71.69(14) . .
N1 Zn1 S2 128.47(12) . .
N2 Zn1 S2 85.22(10) . .
N1 Zn1 S1 113.17(13) . 3
N2 Zn1 S1 98.29(9) . 3
S2 Zn1 S1 115.38(5) . 3
N1 Zn1 S1 84.86(11) . .
N2 Zn1 S1 156.40(10) . .
S2 Zn1 S1 108.28(5) . .
S1 Zn1 S1 93.27(4) 3 .
C1 S1 Zn1 99.95(17) . 3
C1 S1 Zn1 93.89(16) . .
Zn1 S1 Zn1 86.73(4) 3 .
C9 S2 Zn1 98.95(16) . .
C5 N1 C2 114.9(4) . .
C5 N1 C3 110.5(4) . .
C2 N1 C3 106.1(4) . .
C5 N1 Zn1 107.5(3) . .
C2 N1 Zn1 110.1(3) . .
C3 N1 Zn1 107.6(3) . .
C8 N2 C7 110.6(4) . .
C8 N2 C4 114.0(4) . .
C7 N2 C4 110.3(4) . .
C8 N2 Zn1 103.4(3) . .
C7 N2 Zn1 111.6(3) . .
C4 N2 Zn1 106.6(3) . .
C2 C1 S1 110.1(4) . .
C2 C1 H1A 109.7 . .
S1 C1 H1A 109.7 . .
C2 C1 H1B 109.6 . .
S1 C1 H1B 109.7 . .
H1A C1 H1B 108.2 . .
N1 C2 C1 110.3(5) . .
N1 C2 H2A 109.6 . .
C1 C2 H2A 109.6 . .
N1 C2 H2B 109.6 . .
C1 C2 H2B 109.6 . .
H2A C2 H2B 108.1 . .
N1 C3 C4 110.7(4) . .
N1 C3 H3A 109.5 . .
C4 C3 H3A 109.5 . .
N1 C3 H3B 109.5 . .
C4 C3 H3B 109.5 . .
H3A C3 H3B 108.1 . .
N2 C4 C3 109.7(4) . .
N2 C4 H4A 109.7 . .
C3 C4 H4A 109.7 . .
N2 C4 H4B 109.7 . .
C3 C4 H4B 109.7 . .
H4A C4 H4B 108.2 . .
N1 C5 C6 115.6(5) . .
N1 C5 H5A 108.4 . .
C6 C5 H5A 108.4 . .
N1 C5 H5B 108.4 . .
C6 C5 H5B 108.4 . .
H5A C5 H5B 107.5 . .
C5 C6 C7 115.9(5) . .
C5 C6 H6A 108.3 . .
C7 C6 H6A 108.3 . .
C5 C6 H6B 108.3 . .
C7 C6 H6B 108.3 . .
H6A C6 H6B 107.4 . .
N2 C7 C6 113.6(4) . .
N2 C7 H7A 108.9 . .
C6 C7 H7A 108.9 . .
N2 C7 H7B 108.9 . .
C6 C7 H7B 108.9 . .
H7A C7 H7B 107.7 . .
N2 C8 C9 112.7(4) . .
N2 C8 H8A 109.1 . .
C9 C8 H8A 109.1 . .
N2 C8 H8B 109.1 . .
C9 C8 H8B 109.1 . .
H8A C8 H8B 107.8 . .
C8 C9 S2 114.0(3) . .
C8 C9 H9A 108.8 . .
S2 C9 H9A 108.8 . .
C8 C9 H9B 108.8 . .
S2 C9 H9B 108.8 . .
H9A C9 H9B 107.7 . .

loop_
_geom_bond_atom_site_label_1
_geom_bond_atom_site_label_2
_geom_bond_distance
_geom_bond_site_symmetry_2
Zn1 N1 2.188(4) .
Zn1 N2 2.272(4) .
Zn1 S2 2.3083(13) .
Zn1 S1 2.4151(12) 3
Zn1 S1 2.4959(12) .
S1 C1 1.825(5) .
S1 Zn1 2.4151(12) 3
S2 C9 1.833(5) .
N1 C5 1.436(7) .
N1 C2 1.508(7) .
N1 C3 1.547(7) .
N2 C8 1.460(6) .
N2 C7 1.471(6) .
N2 C4 1.475(6) .
C1 C2 1.529(8) .
C1 H1A 0.9900 .
C1 H1B 0.9900 .
C2 H2A 0.9900 .
C2 H2B 0.9900 .
C3 C4 1.566(8) .
C3 H3A 0.9900 .
C3 H3B 0.9900 .
C4 H4A 0.9900 .
C4 H4B 0.9900 .
C5 C6 1.458(8) .
C5 H5A 0.9900 .
C5 H5B 0.9900 .
C6 C7 1.485(7) .
C6 H6A 0.9900 .
C6 H6B 0.9900 .
C7 H7A 0.9900 .
C7 H7B 0.9900 .
C8 C9 1.526(7) .
C8 H8A 0.9900 .
C8 H8B 0.9900 .
C9 H9A 0.9900 .
C9 H9B 0.9900 .

loop_
_geom_torsion_atom_site_label_1
_geom_torsion_atom_site_label_2
_geom_torsion_atom_site_label_3
_geom_torsion_atom_site_label_4
_geom_torsion
_geom_torsion_site_symmetry_1
_geom_torsion_site_symmetry_4
N1 Zn1 S1 C1 -13.2(2) . .
N2 Zn1 S1 C1 -19.7(3) . .
S2 Zn1 S1 C1 -142.13(17) . .
S1 Zn1 S1 C1 99.77(17) 3 .
N1 Zn1 S1 Zn1 -112.99(13) . 3
N2 Zn1 S1 Zn1 -119.4(2) . 3
S2 Zn1 S1 Zn1 118.10(5) . 3
S1 Zn1 S1 Zn1 0.0 3 3
N1 Zn1 S2 C9 74.5(2) . .
N2 Zn1 S2 C9 12.5(2) . .
S1 Zn1 S2 C9 -84.5(2) 3 .
S1 Zn1 S2 C9 172.65(19) . .
N2 Zn1 N1 C5 -72.9(3) . .
S2 Zn1 N1 C5 -140.9(3) . .
S1 Zn1 N1 C5 18.4(4) 3 .
S1 Zn1 N1 C5 109.8(3) . .
N2 Zn1 N1 C2 161.2(4) . .
S2 Zn1 N1 C2 93.3(3) . .
S1 Zn1 N1 C2 -107.4(3) 3 .
S1 Zn1 N1 C2 -16.1(3) . .
N2 Zn1 N1 C3 46.1(3) . .
S2 Zn1 N1 C3 -21.9(4) . .
S1 Zn1 N1 C3 137.4(3) 3 .
S1 Zn1 N1 C3 -131.2(3) . .
N1 Zn1 N2 C8 -170.5(3) . .
S2 Zn1 N2 C8 -37.2(2) . .
S1 Zn1 N2 C8 77.7(2) 3 .
S1 Zn1 N2 C8 -163.7(2) . .
N1 Zn1 N2 C7 70.6(3) . .
S2 Zn1 N2 C7 -156.2(3) . .
S1 Zn1 N2 C7 -41.2(3) 3 .
S1 Zn1 N2 C7 77.4(4) . .
N1 Zn1 N2 C4 -49.9(3) . .
S2 Zn1 N2 C4 83.3(3) . .
S1 Zn1 N2 C4 -161.7(3) 3 .
S1 Zn1 N2 C4 -43.2(4) . .
Zn1 S1 C1 C2 129.8(4) 3 .
Zn1 S1 C1 C2 42.5(4) . .
C5 N1 C2 C1 -72.8(6) . .
C3 N1 C2 C1 164.8(4) . .
Zn1 N1 C2 C1 48.7(5) . .
S1 C1 C2 N1 -64.7(5) . .
C5 N1 C3 C4 79.9(5) . .
C2 N1 C3 C4 -155.0(4) . .
Zn1 N1 C3 C4 -37.2(5) . .
C8 N2 C4 C3 156.2(4) . .
C7 N2 C4 C3 -78.6(5) . .
Zn1 N2 C4 C3 42.7(5) . .
N1 C3 C4 N2 -4.7(6) . .
C2 N1 C5 C6 -156.6(5) . .
C3 N1 C5 C6 -36.7(6) . .
Zn1 N1 C5 C6 80.4(5) . .
N1 C5 C6 C7 -53.0(7) . .
C8 N2 C7 C6 177.2(4) . .
C4 N2 C7 C6 50.1(5) . .
Zn1 N2 C7 C6 -68.2(5) . .
C5 C6 C7 N2 46.2(6) . .
C7 N2 C8 C9 175.4(4) . .
C4 N2 C8 C9 -59.6(5) . .
Zn1 N2 C8 C9 55.8(4) . .
N2 C8 C9 S2 -47.8(5) . .
Zn1 S2 C9 C8 12.3(4) . .
